data_4346488
loop_
_publ_author_name
'M\"akel\"a, Toni'
'Kalenius, Elina'
'Rissanen, Kari'

_publ_section_title
;
 Cooperatively enhanced ion pair binding with a hybrid receptor.
;
_journal_issue 18
_journal_name_full 'Inorganic chemistry'
_journal_page_first 9154
_journal_page_last 9165
_journal_paper_doi 10.1021/acs.inorgchem.5b01577
_journal_volume 54
_journal_year 2015
_chemical_formula_moiety 'C30 H34 Br0.98 K N6 O12, 0.02(Br)'
_chemical_formula_sum 'C30 H34 Br K N6 O12'
_chemical_formula_weight 789.64
_space_group_crystal_system monoclinic
_space_group_IT_number 14
_space_group_name_Hall '-P 2ybc'
_space_group_name_H-M_alt 'P 1 21/c 1'
_atom_sites_solution_hydrogens geom
_atom_sites_solution_primary iterative
_audit_creation_date 2015-01-22
_audit_creation_method
;
Olex2 1.2
(compiled 2014.06.27 svn.r2953 for OlexSys, GUI svn.r4855)
;
_cell_angle_alpha 90
_cell_angle_beta 96.827(3)
_cell_angle_gamma 90
_cell_formula_units_Z 4
_cell_length_a 11.7776(3)
_cell_length_b 9.0066(2)
_cell_length_c 31.8166(10)
_cell_measurement_reflns_used 5239
_cell_measurement_temperature 123.01(10)
_cell_measurement_theta_max 74.9820
_cell_measurement_theta_min 3.7720
_cell_volume 3351.05(16)
_computing_cell_refinement
;
CrysAlisPro, Agilent Technologies,
Version 1.171.36.28 (release 01-02-2013 CrysAlis171 .NET)
(compiled Feb  1 2013,16:14:44)
;
_computing_data_collection
;
CrysAlisPro, Agilent Technologies,
Version 1.171.36.28 (release 01-02-2013 CrysAlis171 .NET)
(compiled Feb  1 2013,16:14:44)
;
_computing_data_reduction
;
CrysAlisPro, Agilent Technologies,
Version 1.171.36.28 (release 01-02-2013 CrysAlis171 .NET)
(compiled Feb  1 2013,16:14:44)
;
_computing_molecular_graphics 'Olex2 (Dolomanov et al., 2009)'
_computing_publication_material 'Olex2 (Dolomanov et al., 2009)'
_computing_structure_refinement 'ShelXL (Sheldrick, 2008)'
_computing_structure_solution 'olex2.solve (Bourhis et al., 2013)'
_diffrn_ambient_temperature 123.01(10)
_diffrn_detector_area_resol_mean 10.3953
_diffrn_measured_fraction_theta_full 0.991
_diffrn_measured_fraction_theta_max 0.991
_diffrn_measurement_details
;
#__ type_ start__ end____ width___ exp.time_
  1 omega  -95.00  -67.00   1.0000    4.0000
omega____ theta____ kappa____ phi______ frames
    -      -41.6176 -139.0000 -145.0000 28

#__ type_ start__ end____ width___ exp.time_
  2 omega  -49.00   33.00   1.0000    4.0000
omega____ theta____ kappa____ phi______ frames
    -      -41.6176   37.0000  150.0000 82

#__ type_ start__ end____ width___ exp.time_
  3 omega  -96.00   -4.00   1.0000    4.0000
omega____ theta____ kappa____ phi______ frames
    -      -41.6176  125.0000 -150.0000 92

#__ type_ start__ end____ width___ exp.time_
  4 omega   79.00  170.00   1.0000   30.0000
omega____ theta____ kappa____ phi______ frames
    -      112.0000   77.0000 -120.0000 91

#__ type_ start__ end____ width___ exp.time_
  5 omega   42.00  137.00   1.0000   30.0000
omega____ theta____ kappa____ phi______ frames
    -      112.0000  -61.0000   90.0000 95

#__ type_ start__ end____ width___ exp.time_
  6 omega   56.00   91.00   1.0000   30.0000
omega____ theta____ kappa____ phi______ frames
    -      112.0000  -30.0000  -90.0000 35

#__ type_ start__ end____ width___ exp.time_
  7 omega  100.00  140.00   1.0000   30.0000
omega____ theta____ kappa____ phi______ frames
    -      112.0000  111.0000  -90.0000 40

#__ type_ start__ end____ width___ exp.time_
  8 omega   38.00   78.00   1.0000   30.0000
omega____ theta____ kappa____ phi______ frames
    -      112.0000  -30.0000 -120.0000 40

#__ type_ start__ end____ width___ exp.time_
  9 omega   96.00  174.00   1.0000   30.0000
omega____ theta____ kappa____ phi______ frames
    -      112.0000   30.0000 -180.0000 78
;
_diffrn_measurement_device_type 'SuperNova, Dual, Cu at zero, Atlas'
_diffrn_measurement_method '\w scans'
_diffrn_orient_matrix_UB_11 0.0624120000
_diffrn_orient_matrix_UB_12 -0.1361674000
_diffrn_orient_matrix_UB_13 0.0209901000
_diffrn_orient_matrix_UB_21 -0.0196978000
_diffrn_orient_matrix_UB_22 0.0599169000
_diffrn_orient_matrix_UB_23 0.0439271000
_diffrn_orient_matrix_UB_31 -0.1142450000
_diffrn_orient_matrix_UB_32 -0.0846333000
_diffrn_orient_matrix_UB_33 -0.0028148000
_diffrn_radiation_monochromator mirror
_diffrn_radiation_type CuK\a
_diffrn_radiation_wavelength 1.54184
_diffrn_reflns_av_R_equivalents 0.0343
_diffrn_reflns_av_unetI/netI 0.0509
_diffrn_reflns_Laue_measured_fraction_full 0.971
_diffrn_reflns_Laue_measured_fraction_max 0.991
_diffrn_reflns_limit_h_max 12
_diffrn_reflns_limit_h_min -14
_diffrn_reflns_limit_k_max 10
_diffrn_reflns_limit_k_min -10
_diffrn_reflns_limit_l_max 37
_diffrn_reflns_limit_l_min -31
_diffrn_reflns_number 10074
_diffrn_reflns_point_group_measured_fraction_full 0.971
_diffrn_reflns_point_group_measured_fraction_max 0.991
_diffrn_reflns_theta_full 67.684
_diffrn_reflns_theta_max 66.746
_diffrn_reflns_theta_min 3.780
_diffrn_source 'SuperNova (Cu) X-ray Source'
_exptl_absorpt_coefficient_mu 3.414
_exptl_absorpt_correction_T_max 0.872
_exptl_absorpt_correction_T_min 0.644
_exptl_absorpt_correction_type analytical
_exptl_absorpt_process_details
;
CrysAlisPro, Agilent Technologies,
Version 1.171.36.28 (release 01-02-2013 CrysAlis171 .NET)
(compiled Feb  1 2013,16:14:44)
Analytical numeric absorption correction using a multifaceted crystal
			model based on expressions derived by R.C. Clark & J.S. Reid.
(Clark, R. C. & Reid, J. S. (1995). Acta Cryst. A51, 887-897)
;
_exptl_crystal_colour yellow
_exptl_crystal_colour_primary yellow
_exptl_crystal_density_diffrn 1.565
_exptl_crystal_description block
_exptl_crystal_F_000 1624
_exptl_crystal_recrystallization_method 'Diffusion of diethyl ether into acetone solution'
_exptl_crystal_size_max 0.1789
_exptl_crystal_size_mid 0.1191
_exptl_crystal_size_min 0.0468
_refine_diff_density_max 0.855
_refine_diff_density_min -0.771
_refine_diff_density_rms 0.078
_refine_ls_extinction_method none
_refine_ls_goodness_of_fit_ref 1.119
_refine_ls_hydrogen_treatment constr
_refine_ls_matrix_type full
_refine_ls_number_parameters 481
_refine_ls_number_reflns 5887
_refine_ls_number_restraints 0
_refine_ls_restrained_S_all 1.119
_refine_ls_R_factor_all 0.0573
_refine_ls_R_factor_gt 0.0516
_refine_ls_shift/su_max 0.001
_refine_ls_shift/su_mean 0.000
_refine_ls_structure_factor_coef Fsqd
_refine_ls_weighting_details 'w=1/[\s^2^(Fo^2^)+(0.0447P)^2^+4.9514P] where P=(Fo^2^+2Fc^2^)/3'
_refine_ls_weighting_scheme calc
_refine_ls_wR_factor_gt 0.1270
_refine_ls_wR_factor_ref 0.1307
_reflns_Friedel_coverage 0.000
_reflns_number_gt 5230
_reflns_number_total 5887
_reflns_threshold_expression 'I > 2\s(I)'
_cod_data_source_file ic5b01577_si_007.cif
_cod_data_source_block R1-KBr_2
_cod_original_cell_volume 3351.07(15)
_cod_database_code 4346488
_shelxl_version_number 2013-4
_chemical_oxdiff_formula 'C30 H32 Br1 K1 N6 O12'
_shelx_space_group_comment
;
The symmetry employed for this shelxl refinement is uniquely defined
by the following loop, which should always be used as a source of
symmetry information in preference to the above space-group names.
They are only intended as comments.
;
_reflns_odcompleteness_completeness 98.78
_reflns_odcompleteness_iscentric 1
_reflns_odcompleteness_theta 69.95
_olex2_refinement_description
;
1. Fixed Uiso
 At 1.2 times of:
  All C(H) groups, All C(H,H) groups, All N(H) groups
2. Uiso/Uaniso restraints and constraints
Uanis(Br1A) = Uanis(Br1B)
3. Others
 Fixed Sof: O9A(0.6) O9B(0.4) C25A(0.6) H25A(0.6) H25B(0.6) C25B(0.4)
 H25C(0.4) H25D(0.4) C26A(0.6) H26A(0.6) H26B(0.6) C26B(0.4) H26C(0.4)
 H26D(0.4) Br1A(0.98) Br1B(0.02)
4.a Secondary CH2 refined with riding coordinates:
 C21(H21A,H21B), C22(H22A,H22B), C23(H23A,H23B), C24(H24A,H24B), C25A(H25A,
 H25B), C25B(H25C,H25D), C26A(H26A,H26B), C26B(H26C,H26D), C27(H27A,H27B),
 C28(H28A,H28B), C29(H29A,H29B), C30(H30A,H30B)
4.b Aromatic/amide H refined with riding coordinates:
 N1(H1), N2(H2), N3(H3), N4(H4), C3(H3A), C4(H4A), C6(H6), C7(H7), C10(H10),
 C11(H11), C13(H13), C14(H14), C17(H17), C20(H20)
;
_olex2_submission_special_instructions 'No special instructions were received'

loop_
_space_group_symop_operation_xyz
'x, y, z'
'-x, y+1/2, -z+1/2'
'-x, -y, -z'
'x, -y-1/2, z-1/2'

loop_
_atom_site_label
_atom_site_type_symbol
_atom_site_fract_x
_atom_site_fract_y
_atom_site_fract_z
_atom_site_U_iso_or_equiv
_atom_site_adp_type
_atom_site_occupancy
_atom_site_site_symmetry_order
_atom_site_calc_flag
_atom_site_refinement_flags_posn
_atom_site_refinement_flags_occupancy
_atom_site_disorder_assembly
_atom_site_disorder_group
K1 K -0.13552(6) 0.68210(11) 0.63229(3) 0.0392(2) Uani 1 1 d . . . .
O1 O 0.3890(2) 0.3649(4) 0.57301(9) 0.0499(8) Uani 1 1 d . . . .
O2 O 0.51627(19) 0.7631(3) 0.73491(8) 0.0278(5) Uani 1 1 d . . . .
O3 O 0.7063(4) 0.0284(7) 0.43858(16) 0.0941(17) Uani 1 1 d . . . .
O4 O 0.8684(3) 0.0083(4) 0.47760(13) 0.0641(10) Uani 1 1 d . . . .
O5 O 1.0096(2) 0.9225(4) 0.85451(12) 0.0540(8) Uani 1 1 d . . . .
O6 O 0.9770(3) 0.7920(5) 0.90849(11) 0.0641(10) Uani 1 1 d . . . .
O7 O 0.0856(2) 0.7026(3) 0.59663(8) 0.0336(6) Uani 1 1 d . . A 1
O8 O -0.1182(2) 0.6355(4) 0.54373(10) 0.0450(7) Uani 1 1 d . . A 1
O9A O -0.3316(4) 0.6235(7) 0.57255(17) 0.0416(11) Uani 0.6 1 d . P A 1
O9B O -0.3419(8) 0.7358(10) 0.5672(2) 0.0402(16) Uani 0.4 1 d . P A 2
O10 O -0.3172(2) 0.8778(4) 0.63461(13) 0.0559(9) Uani 1 1 d . . . .
O11 O -0.1248(2) 0.9146(3) 0.69647(9) 0.0398(6) Uani 1 1 d . . B 1
O12 O 0.0800(2) 0.8018(3) 0.67256(8) 0.0327(5) Uani 1 1 d . . B 1
N1 N 0.4462(2) 0.4449(4) 0.64051(9) 0.0312(6) Uani 1 1 d . . . .
H1 H 0.4999 0.4350 0.6611 0.037 Uiso 1 1 calc R . . .
N2 N 0.5675(3) 0.3043(4) 0.60587(10) 0.0361(7) Uani 1 1 d . . . .
H2 H 0.6089 0.3043 0.6300 0.043 Uiso 1 1 calc R . . .
N3 N 0.4330(2) 0.5368(3) 0.72204(9) 0.0255(6) Uani 1 1 d . . . .
H3 H 0.4352 0.4442 0.7287 0.031 Uiso 1 1 calc R . . .
N4 N 0.5784(2) 0.5629(3) 0.77574(9) 0.0260(6) Uani 1 1 d . . . .
H4 H 0.5611 0.4739 0.7825 0.031 Uiso 1 1 calc R . . .
N5 N 0.7674(4) 0.0441(5) 0.47229(15) 0.0596(11) Uani 1 1 d . . . .
N6 N 0.9553(3) 0.8281(4) 0.87156(12) 0.0420(8) Uani 1 1 d . . . .
C1 C 0.4611(3) 0.3721(5) 0.60394(12) 0.0356(8) Uani 1 1 d . . . .
C2 C 0.6133(3) 0.2370(4) 0.57269(13) 0.0357(8) Uani 1 1 d . . . .
C3 C 0.5478(4) 0.1877(6) 0.53623(15) 0.0490(11) Uani 1 1 d . . . .
H3A H 0.4686 0.1961 0.5337 0.059 Uiso 1 1 calc R . . .
C4 C 0.6002(4) 0.1260(6) 0.50368(17) 0.0590(13) Uani 1 1 d . . . .
H4A H 0.5563 0.0954 0.4790 0.071 Uiso 1 1 calc R . . .
C5 C 0.7161(4) 0.1098(5) 0.50780(15) 0.0475(10) Uani 1 1 d . . . .
C6 C 0.7835(4) 0.1525(5) 0.54397(15) 0.0442(10) Uani 1 1 d . . . .
H6 H 0.8621 0.1372 0.5469 0.053 Uiso 1 1 calc R . . .
C7 C 0.7320(3) 0.2186(5) 0.57592(14) 0.0401(9) Uani 1 1 d . . . .
H7 H 0.7771 0.2516 0.6001 0.048 Uiso 1 1 calc R . . .
C8 C 0.5098(3) 0.6307(4) 0.74339(10) 0.0229(6) Uani 1 1 d . . . .
C9 C 0.6742(3) 0.6281(4) 0.79848(11) 0.0259(7) Uani 1 1 d . . . .
C10 C 0.7424(3) 0.7298(4) 0.77984(12) 0.0290(7) Uani 1 1 d . . . .
H10 H 0.7257 0.7535 0.7513 0.035 Uiso 1 1 calc R . . .
C11 C 0.8347(3) 0.7955(4) 0.80377(13) 0.0325(8) Uani 1 1 d . . . .
H11 H 0.8798 0.8646 0.7917 0.039 Uiso 1 1 calc R . . .
C12 C 0.8586(3) 0.7566(4) 0.84587(12) 0.0319(8) Uani 1 1 d . . . .
C13 C 0.7966(3) 0.6521(5) 0.86477(12) 0.0367(8) Uani 1 1 d . . . .
H13 H 0.8164 0.6255 0.8929 0.044 Uiso 1 1 calc R . . .
C14 C 0.7032(3) 0.5871(4) 0.84065(12) 0.0327(8) Uani 1 1 d . . . .
H14 H 0.6599 0.5160 0.8528 0.039 Uiso 1 1 calc R . . .
C15 C 0.3534(3) 0.5338(4) 0.64817(11) 0.0267(7) Uani 1 1 d . . . .
C16 C 0.3487(3) 0.5863(4) 0.68897(11) 0.0242(7) Uani 1 1 d . . . .
C17 C 0.2594(3) 0.6789(4) 0.69817(11) 0.0264(7) Uani 1 1 d . . . .
H17 H 0.2584 0.7150 0.7255 0.032 Uiso 1 1 calc R . . .
C18 C 0.1729(3) 0.7168(4) 0.66686(11) 0.0285(7) Uani 1 1 d . . . .
C19 C 0.1762(3) 0.6617(4) 0.62560(11) 0.0276(7) Uani 1 1 d . . . .
C20 C 0.2650(3) 0.5728(4) 0.61619(11) 0.0299(7) Uani 1 1 d . . . .
H20 H 0.2667 0.5385 0.5887 0.036 Uiso 1 1 calc R . . .
C21 C 0.0838(3) 0.6437(5) 0.55474(12) 0.0359(8) Uani 1 1 d . . A 1
H21A H 0.0819 0.5361 0.5555 0.043 Uiso 1 1 calc R . A 1
H21B H 0.1518 0.6743 0.5426 0.043 Uiso 1 1 calc R . A 1
C22 C -0.0219(3) 0.7026(5) 0.52854(13) 0.0417(9) Uani 1 1 d . . A 1
H22A H -0.0258 0.8097 0.5312 0.050 Uiso 1 1 calc R . A 1
H22B H -0.0201 0.6783 0.4989 0.050 Uiso 1 1 calc R . A 1
C23 C -0.2211(3) 0.6604(6) 0.51655(14) 0.0526(12) Uani 1 1 d . . A 1
H23A H -0.2153 0.6170 0.4890 0.063 Uiso 1 1 calc R . A 1
H23B H -0.2341 0.7662 0.5129 0.063 Uiso 1 1 calc R . A 1
C24 C -0.3169(4) 0.5925(6) 0.5354(2) 0.0698(19) Uani 1 1 d . . . .
H24A H -0.3867 0.6179 0.5175 0.084 Uiso 1 1 calc R . A 1
H24B H -0.3081 0.4856 0.5338 0.084 Uiso 1 1 calc R . A 1
C25A C -0.4160(8) 0.7363(10) 0.5717(4) 0.0474(19) Uani 0.6 1 d . P A 1
H25A H -0.4897 0.6973 0.5599 0.057 Uiso 0.6 1 calc R P A 1
H25B H -0.3964 0.8181 0.5541 0.057 Uiso 0.6 1 calc R P A 1
C25B C -0.4200(9) 0.7147(17) 0.5971(6) 0.038(3) Uani 0.4 1 d . P A 2
H25C H -0.3949 0.6325 0.6156 0.046 Uiso 0.4 1 calc R P A 2
H25D H -0.4948 0.6905 0.5825 0.046 Uiso 0.4 1 calc R P A 2
C26A C -0.4223(10) 0.7902(16) 0.6163(4) 0.047(3) Uani 0.6 1 d . P A 1
H26A H -0.4313 0.7053 0.6344 0.056 Uiso 0.6 1 calc R P A 1
H26B H -0.4894 0.8525 0.6166 0.056 Uiso 0.6 1 calc R P A 1
C26B C -0.4274(15) 0.8512(15) 0.6224(6) 0.032(3) Uani 0.4 1 d . P A 2
H26C H -0.4629 0.9319 0.6054 0.039 Uiso 0.4 1 calc R P A 2
H26D H -0.4693 0.8344 0.6464 0.039 Uiso 0.4 1 calc R P A 2
C27 C -0.3210(4) 0.9632(8) 0.67141(17) 0.0680(18) Uani 1 1 d . . B 1
H27A H -0.3436 0.9010 0.6939 0.082 Uiso 1 1 calc R . B 1
H27B H -0.3772 1.0417 0.6659 0.082 Uiso 1 1 calc R . B 1
C28 C -0.2061(4) 1.0292(6) 0.68488(15) 0.0520(12) Uani 1 1 d . . B 1
H28A H -0.1818 1.0872 0.6619 0.062 Uiso 1 1 calc R . B 1
H28B H -0.2106 1.0949 0.7088 0.062 Uiso 1 1 calc R . B 1
C29 C -0.0161(3) 0.9767(4) 0.71077(13) 0.0383(9) Uani 1 1 d . . B 1
H29A H -0.0185 1.0228 0.7382 0.046 Uiso 1 1 calc R . B 1
H29B H 0.0024 1.0527 0.6911 0.046 Uiso 1 1 calc R . B 1
C30 C 0.0738(3) 0.8599(4) 0.71419(12) 0.0330(8) Uani 1 1 d . . B 1
H30A H 0.1469 0.9018 0.7255 0.040 Uiso 1 1 calc R . B 1
H30B H 0.0545 0.7814 0.7330 0.040 Uiso 1 1 calc R . B 1
Br1A Br 0.72505(3) 0.44416(5) 0.68921(2) 0.03628(14) Uani 0.98 1 d . P C 1
Br1B Br 0.6915(17) 0.358(3) 0.6958(6) 0.03628(14) Uani 0.02 1 d . P D 2

loop_
_atom_site_aniso_label
_atom_site_aniso_U_11
_atom_site_aniso_U_22
_atom_site_aniso_U_33
_atom_site_aniso_U_23
_atom_site_aniso_U_13
_atom_site_aniso_U_12
K1 0.0227(4) 0.0524(5) 0.0415(4) 0.0066(4) -0.0008(3) 0.0049(3)
O1 0.0384(15) 0.071(2) 0.0373(15) -0.0191(15) -0.0061(12) 0.0121(15)
O2 0.0244(11) 0.0236(12) 0.0338(13) -0.0001(10) -0.0033(9) 0.0002(9)
O3 0.079(3) 0.129(4) 0.078(3) -0.056(3) 0.024(2) 0.000(3)
O4 0.064(2) 0.055(2) 0.081(3) -0.0042(18) 0.039(2) 0.0098(18)
O5 0.0303(14) 0.055(2) 0.076(2) -0.0145(17) 0.0025(14) -0.0152(14)
O6 0.057(2) 0.074(2) 0.054(2) -0.0062(18) -0.0240(16) -0.0173(18)
O7 0.0217(11) 0.0483(16) 0.0289(12) 0.0002(11) -0.0046(9) 0.0057(11)
O8 0.0293(13) 0.0540(18) 0.0473(16) 0.0106(14) -0.0140(12) -0.0021(12)
O9A 0.030(2) 0.047(3) 0.046(3) 0.015(2) -0.0036(19) -0.002(2)
O9B 0.031(4) 0.045(5) 0.043(4) -0.002(3) -0.002(3) -0.004(3)
O10 0.0230(13) 0.0493(18) 0.096(3) 0.0193(18) 0.0112(15) 0.0055(13)
O11 0.0314(13) 0.0410(16) 0.0484(16) 0.0145(12) 0.0107(11) 0.0101(12)
O12 0.0242(11) 0.0391(14) 0.0334(13) -0.0045(11) -0.0024(9) 0.0066(11)
N1 0.0236(13) 0.0436(17) 0.0250(14) -0.0026(13) -0.0028(11) 0.0069(13)
N2 0.0316(15) 0.0422(18) 0.0338(16) -0.0028(14) 0.0009(12) 0.0060(14)
N3 0.0240(13) 0.0240(14) 0.0269(14) 0.0009(11) -0.0039(11) -0.0020(11)
N4 0.0237(13) 0.0247(14) 0.0284(14) 0.0022(11) -0.0012(11) -0.0020(11)
N5 0.069(3) 0.050(2) 0.065(3) -0.016(2) 0.031(2) -0.007(2)
N6 0.0257(15) 0.045(2) 0.053(2) -0.0132(17) -0.0033(14) -0.0013(15)
C1 0.0307(18) 0.042(2) 0.034(2) -0.0022(16) 0.0018(15) 0.0035(16)
C2 0.0380(19) 0.0314(19) 0.039(2) -0.0002(16) 0.0100(16) 0.0005(16)
C3 0.039(2) 0.058(3) 0.052(3) -0.021(2) 0.0112(18) -0.005(2)
C4 0.057(3) 0.066(3) 0.057(3) -0.029(2) 0.016(2) -0.011(2)
C5 0.055(3) 0.039(2) 0.054(3) -0.0093(19) 0.025(2) -0.002(2)
C6 0.043(2) 0.039(2) 0.054(3) 0.0048(18) 0.0189(19) 0.0054(18)
C7 0.039(2) 0.038(2) 0.044(2) 0.0060(17) 0.0080(17) 0.0061(17)
C8 0.0188(14) 0.0251(16) 0.0245(16) -0.0026(12) 0.0016(12) 0.0010(12)
C9 0.0181(14) 0.0287(17) 0.0299(17) -0.0029(13) -0.0005(12) 0.0014(13)
C10 0.0228(15) 0.0292(17) 0.0346(18) 0.0018(14) 0.0015(13) 0.0044(14)
C11 0.0200(15) 0.0333(19) 0.044(2) -0.0002(16) 0.0051(14) 0.0018(14)
C12 0.0206(15) 0.0324(19) 0.042(2) -0.0091(15) -0.0001(14) 0.0002(14)
C13 0.0294(18) 0.050(2) 0.0289(18) -0.0004(16) -0.0046(14) -0.0051(17)
C14 0.0272(17) 0.040(2) 0.0308(18) 0.0013(15) 0.0014(14) -0.0047(15)
C15 0.0207(15) 0.0299(18) 0.0287(17) 0.0025(13) 0.0001(13) -0.0015(13)
C16 0.0206(14) 0.0230(16) 0.0282(16) 0.0020(13) -0.0008(12) -0.0023(12)
C17 0.0237(15) 0.0284(17) 0.0260(16) 0.0002(13) -0.0011(12) -0.0008(13)
C18 0.0207(15) 0.0317(18) 0.0324(18) -0.0005(14) 0.0005(13) -0.0010(13)
C19 0.0215(15) 0.0327(18) 0.0271(17) 0.0023(14) -0.0028(13) -0.0004(14)
C20 0.0219(15) 0.040(2) 0.0271(17) 0.0009(15) -0.0013(13) 0.0026(15)
C21 0.0289(18) 0.049(2) 0.0286(18) 0.0035(16) -0.0035(14) 0.0027(16)
C22 0.0303(18) 0.059(3) 0.0328(19) 0.0072(18) -0.0083(15) 0.0029(18)
C23 0.030(2) 0.082(3) 0.042(2) -0.010(2) -0.0124(17) 0.012(2)
C24 0.040(2) 0.060(3) 0.099(5) 0.039(3) -0.033(3) -0.017(2)
C25A 0.026(4) 0.060(5) 0.055(6) 0.016(4) -0.002(4) 0.003(3)
C25B 0.016(5) 0.045(8) 0.053(9) 0.011(7) -0.001(5) 0.001(5)
C26A 0.026(4) 0.043(9) 0.073(8) 0.013(8) 0.012(4) 0.007(7)
C26B 0.020(5) 0.021(8) 0.054(8) 0.012(7) -0.002(4) 0.006(6)
C27 0.038(2) 0.112(5) 0.058(3) 0.040(3) 0.019(2) 0.035(3)
C28 0.055(3) 0.055(3) 0.047(2) 0.006(2) 0.010(2) 0.031(2)
C29 0.039(2) 0.034(2) 0.044(2) 0.0026(16) 0.0120(17) 0.0045(16)
C30 0.0294(17) 0.0349(19) 0.0345(19) -0.0039(15) 0.0023(14) 0.0014(15)
Br1A 0.0254(2) 0.0478(3) 0.0347(2) 0.00143(17) -0.00054(14) 0.00370(17)
Br1B 0.0254(2) 0.0478(3) 0.0347(2) 0.00143(17) -0.00054(14) 0.00370(17)

loop_
_atom_type_symbol
_atom_type_description
_atom_type_scat_dispersion_real
_atom_type_scat_dispersion_imag
_atom_type_scat_source
C C 0.0181 0.0091 'International Tables Vol C Tables 4.2.6.8 and 6.1.1.4'
H H 0.0000 0.0000 'International Tables Vol C Tables 4.2.6.8 and 6.1.1.4'
Br Br -0.6763 1.2805 'International Tables Vol C Tables 4.2.6.8 and 6.1.1.4'
K K 0.3868 1.0657 'International Tables Vol C Tables 4.2.6.8 and 6.1.1.4'
N N 0.0311 0.0180 'International Tables Vol C Tables 4.2.6.8 and 6.1.1.4'
O O 0.0492 0.0322 'International Tables Vol C Tables 4.2.6.8 and 6.1.1.4'

loop_
_exptl_crystal_face_index_h
_exptl_crystal_face_index_k
_exptl_crystal_face_index_l
_exptl_crystal_face_perp_dist
_exptl_oxdiff_crystal_face_indexfrac_h
_exptl_oxdiff_crystal_face_indexfrac_k
_exptl_oxdiff_crystal_face_indexfrac_l
_exptl_oxdiff_crystal_face_x
_exptl_oxdiff_crystal_face_y
_exptl_oxdiff_crystal_face_z
-8 0 0 0.0582 -7.9982 0.0016 0.0009 -0.4994 0.1577 0.9136
8 0 0 0.0582 7.9982 -0.0016 -0.0009 0.4994 -0.1577 -0.9136
0 -6 1 0.0953 -0.0045 -6.0014 1.0107 0.8381 -0.3151 0.5056
0 6 -1 0.0762 0.0045 6.0014 -1.0107 -0.8381 0.3151 -0.5056
0 1 21 0.0263 0.0040 1.0169 20.9915 0.3024 0.9829 -0.1456
0 -1 -20 0.0199 -0.0039 -1.0161 -19.9918 -0.2815 -0.9390 0.1427
3 0 -20 0.0302 2.9962 -0.0163 -19.9940 -0.2305 -0.9383 -0.2846
-2 1 20 0.0295 -1.9957 1.0165 19.9921 0.1567 0.9784 0.0857
-6 -2 13 0.0751 -5.9982 -1.9893 13.0002 0.1694 0.5700 0.8170
-3 0 20 0.0306 -2.9962 0.0163 19.9940 0.2305 0.9383 0.2846

loop_
_geom_angle_atom_site_label_1
_geom_angle_atom_site_label_2
_geom_angle_atom_site_label_3
_geom_angle
_geom_angle_site_symmetry_1
_geom_angle_site_symmetry_3
O5 K1 O7 68.43(9) 2_646 .
O5 K1 O8 85.79(10) 2_646 .
O5 K1 O9A 108.67(15) 2_646 .
O5 K1 O9B 127.40(18) 2_646 .
O5 K1 O10 158.41(10) 2_646 .
O5 K1 O11 121.40(10) 2_646 .
O5 K1 O12 79.79(9) 2_646 .
O5 K1 C25B 127.4(3) 2_646 .
O5 K1 C26A 138.4(2) 2_646 .
O5 K1 Br1A 70.58(7) 2_646 1_455
O7 K1 C26A 143.5(2) . .
O7 K1 Br1A 138.89(6) . 1_455
O8 K1 O7 57.84(7) . .
O8 K1 O11 141.94(9) . .
O8 K1 O12 108.98(8) . .
O8 K1 C26A 94.5(2) . .
O8 K1 Br1A 122.04(7) . 1_455
O9A K1 O7 115.68(12) . .
O9A K1 O8 57.88(12) . .
O9A K1 O11 124.20(13) . .
O9A K1 O12 162.51(12) . .
O9A K1 C26A 42.7(3) . .
O9A K1 Br1A 80.36(10) . 1_455
O9B K1 C25B 24.4(3) . .
O10 K1 O7 133.15(9) . .
O10 K1 O8 105.22(10) . .
O10 K1 O9A 64.62(15) . .
O10 K1 O9B 50.30(18) . .
O10 K1 O11 59.72(10) . .
O10 K1 O12 112.78(10) . .
O10 K1 C25B 39.3(3) . .
O10 K1 C26A 24.9(3) . .
O10 K1 Br1A 87.88(7) . 1_455
O11 K1 O7 104.84(8) . .
O11 K1 C26A 82.1(3) . .
O11 K1 Br1A 93.66(6) . 1_455
O12 K1 O7 52.14(7) . .
O12 K1 O11 57.53(7) . .
O12 K1 C26A 137.6(3) . .
O12 K1 Br1A 117.12(6) . 1_455
Br1A K1 C26A 74.3(2) 1_455 .
N6 O5 K1 144.5(3) . 2_656
C19 O7 K1 111.9(2) . .
C19 O7 C21 116.7(3) . .
C21 O7 K1 114.6(2) . .
C22 O8 K1 115.0(2) . .
C22 O8 C23 112.6(3) . .
C23 O8 K1 114.7(3) . .
C24 O9A K1 118.6(3) . .
C24 O9A C25A 108.6(6) . .
C25A O9A K1 112.9(5) . .
C24 O9B K1 96.0(4) . .
C25B O9B K1 93.0(7) . .
C25B O9B C24 118.4(9) . .
C26A O10 K1 104.7(5) . .
C26B O10 K1 127.2(7) . .
C27 O10 K1 118.0(3) . .
C27 O10 C26A 119.7(6) . .
C28 O11 K1 111.5(3) . .
C29 O11 K1 118.0(2) . .
C29 O11 C28 110.5(3) . .
C18 O12 K1 113.9(2) . .
C18 O12 C30 117.2(3) . .
C30 O12 K1 113.8(2) . .
C1 N1 H1 116.4 . .
C1 N1 C15 127.3(3) . .
C15 N1 H1 116.4 . .
C1 N2 H2 116.9 . .
C2 N2 H2 116.9 . .
C2 N2 C1 126.2(3) . .
C8 N3 H3 118.8 . .
C8 N3 C16 122.4(3) . .
C16 N3 H3 118.8 . .
C8 N4 H4 117.7 . .
C8 N4 C9 124.7(3) . .
C9 N4 H4 117.7 . .
O3 N5 C5 117.9(5) . .
O4 N5 O3 123.3(4) . .
O4 N5 C5 118.8(5) . .
O5 N6 C12 117.9(4) . .
O6 N6 O5 123.4(4) . .
O6 N6 C12 118.7(4) . .
O1 C1 N1 124.4(4) . .
O1 C1 N2 123.3(4) . .
N1 C1 N2 112.3(3) . .
N2 C2 C3 123.5(4) . .
N2 C2 C7 118.2(4) . .
C3 C2 C7 118.3(4) . .
C2 C3 H3A 119.9 . .
C4 C3 C2 120.1(4) . .
C4 C3 H3A 119.9 . .
C3 C4 H4A 120.0 . .
C5 C4 C3 120.1(5) . .
C5 C4 H4A 120.0 . .
C4 C5 N5 117.9(5) . .
C4 C5 C6 121.5(4) . .
C6 C5 N5 120.6(4) . .
C5 C6 H6 120.7 . .
C5 C6 C7 118.6(4) . .
C7 C6 H6 120.7 . .
C2 C7 H7 119.3 . .
C6 C7 C2 121.3(4) . .
C6 C7 H7 119.3 . .
O2 C8 N3 123.3(3) . .
O2 C8 N4 123.4(3) . .
N3 C8 N4 113.3(3) . .
N4 C9 C10 121.7(3) . .
C14 C9 N4 118.5(3) . .
C14 C9 C10 119.7(3) . .
C9 C10 H10 120.0 . .
C11 C10 C9 120.0(3) . .
C11 C10 H10 120.0 . .
C10 C11 H11 120.6 . .
C12 C11 C10 118.8(3) . .
C12 C11 H11 120.6 . .
C11 C12 N6 118.9(4) . .
C13 C12 N6 118.3(4) . .
C13 C12 C11 122.8(3) . .
C12 C13 H13 120.9 . .
C12 C13 C14 118.2(4) . .
C14 C13 H13 120.9 . .
C9 C14 H14 119.8 . .
C13 C14 C9 120.4(4) . .
C13 C14 H14 119.8 . .
N1 C15 C20 122.8(3) . .
C16 C15 N1 118.5(3) . .
C16 C15 C20 118.8(3) . .
C15 C16 N3 118.7(3) . .
C15 C16 C17 120.9(3) . .
C17 C16 N3 120.3(3) . .
C16 C17 H17 119.8 . .
C18 C17 C16 120.3(3) . .
C18 C17 H17 119.8 . .
O12 C18 C17 125.3(3) . .
O12 C18 C19 115.7(3) . .
C17 C18 C19 119.1(3) . .
O7 C19 C18 115.2(3) . .
O7 C19 C20 124.0(3) . .
C20 C19 C18 120.9(3) . .
C15 C20 H20 119.9 . .
C19 C20 C15 120.1(3) . .
C19 C20 H20 119.9 . .
O7 C21 H21A 110.2 . .
O7 C21 H21B 110.2 . .
O7 C21 C22 107.7(3) . .
H21A C21 H21B 108.5 . .
C22 C21 H21A 110.2 . .
C22 C21 H21B 110.2 . .
O8 C22 C21 107.6(3) . .
O8 C22 H22A 110.2 . .
O8 C22 H22B 110.2 . .
C21 C22 H22A 110.2 . .
C21 C22 H22B 110.2 . .
H22A C22 H22B 108.5 . .
O8 C23 H23A 109.9 . .
O8 C23 H23B 109.9 . .
O8 C23 C24 109.0(4) . .
H23A C23 H23B 108.3 . .
C24 C23 H23A 109.9 . .
C24 C23 H23B 109.9 . .
O9A C24 C23 119.5(5) . .
O9A C24 H24A 107.4 . .
O9A C24 H24B 107.4 . .
C23 C24 H24A 107.4 . .
C23 C24 H24B 107.4 . .
H24A C24 H24B 107.0 . .
O9A C25A H25A 109.9 . .
O9A C25A H25B 109.9 . .
O9A C25A C26A 108.9(9) . .
H25A C25A H25B 108.3 . .
C26A C25A H25A 109.9 . .
C26A C25A H25B 109.9 . .
K1 C25B H25C 61.3 . .
K1 C25B H25D 159.5 . .
O9B C25B K1 62.6(5) . .
O9B C25B H25C 109.7 . .
O9B C25B H25D 109.7 . .
O9B C25B C26B 109.9(13) . .
H25C C25B H25D 108.2 . .
C26B C25B K1 90.7(9) . .
C26B C25B H25C 109.7 . .
C26B C25B H25D 109.7 . .
K1 C26A H26A 82.3 . .
K1 C26A H26B 159.2 . .
O10 C26A K1 50.3(4) . .
O10 C26A H26A 108.9 . .
O10 C26A H26B 108.9 . .
C25A C26A K1 83.8(6) . .
C25A C26A O10 113.4(9) . .
C25A C26A H26A 108.9 . .
C25A C26A H26B 108.9 . .
H26A C26A H26B 107.7 . .
O10 C26B C25B 100.9(12) . .
O10 C26B H26C 111.6 . .
O10 C26B H26D 111.6 . .
C25B C26B H26C 111.6 . .
C25B C26B H26D 111.6 . .
H26C C26B H26D 109.4 . .
O10 C27 H27A 109.7 . .
O10 C27 H27B 109.7 . .
O10 C27 C28 109.8(4) . .
H27A C27 H27B 108.2 . .
C28 C27 H27A 109.7 . .
C28 C27 H27B 109.7 . .
O11 C28 C27 110.1(4) . .
O11 C28 H28A 109.6 . .
O11 C28 H28B 109.6 . .
C27 C28 H28A 109.6 . .
C27 C28 H28B 109.6 . .
H28A C28 H28B 108.2 . .
O11 C29 H29A 109.5 . .
O11 C29 H29B 109.5 . .
O11 C29 C30 110.6(3) . .
H29A C29 H29B 108.1 . .
C30 C29 H29A 109.5 . .
C30 C29 H29B 109.5 . .
O12 C30 C29 107.7(3) . .
O12 C30 H30A 110.2 . .
O12 C30 H30B 110.2 . .
C29 C30 H30A 110.2 . .
C29 C30 H30B 110.2 . .
H30A C30 H30B 108.5 . .

loop_
_geom_bond_atom_site_label_1
_geom_bond_atom_site_label_2
_geom_bond_distance
_geom_bond_site_symmetry_2
K1 O5 2.774(3) 2_646
K1 O7 2.968(3) .
K1 O8 2.880(3) .
K1 O9A 2.860(5) .
K1 O9B 3.038(8) .
K1 O10 2.780(3) .
K1 O11 2.917(3) .
K1 O12 2.911(3) .
K1 C25B 3.417(10) .
K1 C26A 3.493(12) .
K1 Br1A 3.3579(10) 1_455
O1 C1 1.222(5) .
O2 C8 1.227(4) .
O3 N5 1.226(7) .
O4 N5 1.225(6) .
O5 K1 2.774(3) 2_656
O5 N6 1.229(5) .
O6 N6 1.217(5) .
O7 C19 1.375(4) .
O7 C21 1.432(5) .
O8 C22 1.420(5) .
O8 C23 1.420(5) .
O9A C24 1.247(8) .
O9A C25A 1.419(10) .
O9B C24 1.688(11) .
O9B C25B 1.412(16) .
O10 C26A 1.523(14) .
O10 C26B 1.332(18) .
O10 C27 1.406(7) .
O11 C28 1.426(5) .
O11 C29 1.421(5) .
O12 C18 1.365(4) .
O12 C30 1.434(5) .
N1 H1 0.8600 .
N1 C1 1.365(5) .
N1 C15 1.400(5) .
N2 H2 0.8600 .
N2 C1 1.389(5) .
N2 C2 1.381(5) .
N3 H3 0.8600 .
N3 C8 1.360(4) .
N3 C16 1.430(4) .
N4 H4 0.8600 .
N4 C8 1.374(4) .
N4 C9 1.395(4) .
N5 C5 1.468(6) .
N6 C12 1.469(5) .
C2 C3 1.387(6) .
C2 C7 1.400(6) .
C3 H3A 0.9300 .
C3 C4 1.383(7) .
C4 H4A 0.9300 .
C4 C5 1.364(7) .
C5 C6 1.373(7) .
C6 H6 0.9300 .
C6 C7 1.379(6) .
C7 H7 0.9300 .
C9 C10 1.396(5) .
C9 C14 1.394(5) .
C10 H10 0.9300 .
C10 C11 1.384(5) .
C11 H11 0.9300 .
C11 C12 1.381(6) .
C12 C13 1.373(6) .
C13 H13 0.9300 .
C13 C14 1.393(5) .
C14 H14 0.9300 .
C15 C16 1.389(5) .
C15 C20 1.410(5) .
C16 C17 1.399(5) .
C17 H17 0.9300 .
C17 C18 1.381(5) .
C18 C19 1.408(5) .
C19 C20 1.378(5) .
C20 H20 0.9300 .
C21 H21A 0.9700 .
C21 H21B 0.9700 .
C21 C22 1.510(5) .
C22 H22A 0.9700 .
C22 H22B 0.9700 .
C23 H23A 0.9700 .
C23 H23B 0.9700 .
C23 C24 1.472(7) .
C24 H24A 0.9700 .
C24 H24B 0.9700 .
C25A H25A 0.9700 .
C25A H25B 0.9700 .
C25A C26A 1.511(16) .
C25B H25C 0.9700 .
C25B H25D 0.9700 .
C25B C26B 1.479(19) .
C26A H26A 0.9700 .
C26A H26B 0.9700 .
C26B H26C 0.9700 .
C26B H26D 0.9700 .
C27 H27A 0.9700 .
C27 H27B 0.9700 .
C27 C28 1.494(8) .
C28 H28A 0.9700 .
C28 H28B 0.9700 .
C29 H29A 0.9700 .
C29 H29B 0.9700 .
C29 C30 1.487(5) .
C30 H30A 0.9700 .
C30 H30B 0.9700 .
Br1A K1 3.3579(10) 1_655

loop_
_geom_torsion_atom_site_label_1
_geom_torsion_atom_site_label_2
_geom_torsion_atom_site_label_3
_geom_torsion_atom_site_label_4
_geom_torsion
_geom_torsion_site_symmetry_1
K1 O5 N6 O6 -30.8(7) 2_656
K1 O5 N6 C12 148.6(3) 2_656
K1 O7 C19 C18 -42.8(4) .
K1 O7 C19 C20 136.9(3) .
K1 O7 C21 C22 46.4(4) .
K1 O8 C22 C21 57.3(4) .
K1 O8 C23 C24 -43.7(5) .
K1 O9A C24 O9B -92.7(7) .
K1 O9A C24 C23 -33.2(7) .
K1 O9A C25A C26A -38.2(10) .
K1 O9B C24 O9A 56.1(5) .
K1 O9B C24 C23 -74.8(3) .
K1 O9B C25B C26B 80.1(11) .
K1 O10 C26A C25A -59.3(10) .
K1 O10 C26B C25B -15.8(17) .
K1 O10 C27 C28 46.3(5) .
K1 O11 C28 C27 48.8(4) .
K1 O11 C29 C30 -38.2(4) .
K1 O12 C18 C17 -134.4(3) .
K1 O12 C18 C19 43.6(4) .
K1 O12 C30 C29 -57.4(3) .
K1 C25B C26B O10 10.2(10) .
O3 N5 C5 C4 11.0(8) .
O3 N5 C5 C6 -169.3(5) .
O4 N5 C5 C4 -169.2(5) .
O4 N5 C5 C6 10.4(7) .
O5 N6 C12 C11 1.5(5) .
O5 N6 C12 C13 -179.2(4) .
O6 N6 C12 C11 -179.0(4) .
O6 N6 C12 C13 0.2(6) .
O7 C19 C20 C15 -178.6(3) .
O7 C21 C22 O8 -68.9(4) .
O8 C23 C24 O9A 52.8(7) .
O8 C23 C24 O9B 84.7(5) .
O9A C25A C26A K1 28.0(7) .
O9A C25A C26A O10 69.7(12) .
O9B C25B C26B O10 -50.9(15) .
O10 C27 C28 O11 -64.2(5) .
O11 C29 C30 O12 63.1(4) .
O12 C18 C19 O7 0.6(5) .
O12 C18 C19 C20 -179.1(3) .
N1 C15 C16 N3 -5.5(5) .
N1 C15 C16 C17 178.3(3) .
N1 C15 C20 C19 -179.5(3) .
N2 C2 C3 C4 177.7(5) .
N2 C2 C7 C6 -179.9(4) .
N3 C16 C17 C18 -174.7(3) .
N4 C9 C10 C11 178.1(3) .
N4 C9 C14 C13 -178.5(3) .
N5 C5 C6 C7 177.7(4) .
N6 C12 C13 C14 178.4(3) .
C1 N1 C15 C16 173.5(4) .
C1 N1 C15 C20 -6.8(6) .
C1 N2 C2 C3 -20.4(7) .
C1 N2 C2 C7 159.2(4) .
C2 N2 C1 O1 8.7(7) .
C2 N2 C1 N1 -172.1(4) .
C2 C3 C4 C5 1.7(9) .
C3 C2 C7 C6 -0.3(7) .
C3 C4 C5 N5 -179.8(5) .
C3 C4 C5 C6 0.5(9) .
C4 C5 C6 C7 -2.6(7) .
C5 C6 C7 C2 2.5(7) .
C7 C2 C3 C4 -1.8(7) .
C8 N3 C16 C15 115.9(4) .
C8 N3 C16 C17 -67.9(4) .
C8 N4 C9 C10 -32.1(5) .
C8 N4 C9 C14 149.3(3) .
C9 N4 C8 O2 -10.4(5) .
C9 N4 C8 N3 170.4(3) .
C9 C10 C11 C12 1.0(5) .
C10 C9 C14 C13 2.9(6) .
C10 C11 C12 N6 -178.9(3) .
C10 C11 C12 C13 1.9(6) .
C11 C12 C13 C14 -2.4(6) .
C12 C13 C14 C9 -0.1(6) .
C14 C9 C10 C11 -3.4(5) .
C15 N1 C1 O1 -6.2(7) .
C15 N1 C1 N2 174.7(3) .
C15 C16 C17 C18 1.5(5) .
C16 N3 C8 O2 -3.2(5) .
C16 N3 C8 N4 176.0(3) .
C16 C15 C20 C19 0.1(5) .
C16 C17 C18 O12 177.6(3) .
C16 C17 C18 C19 -0.3(5) .
C17 C18 C19 O7 178.8(3) .
C17 C18 C19 C20 -0.9(5) .
C18 O12 C30 C29 166.2(3) .
C18 C19 C20 C15 1.0(5) .
C19 O7 C21 C22 -179.9(3) .
C20 C15 C16 N3 174.9(3) .
C20 C15 C16 C17 -1.4(5) .
C21 O7 C19 C18 -177.6(3) .
C21 O7 C19 C20 2.1(5) .
C22 O8 C23 C24 -177.8(4) .
C23 O8 C22 C21 -168.8(4) .
C24 O9A C25A C26A -171.9(8) .
C24 O9B C25B K1 98.5(7) .
C24 O9B C25B C26B 178.6(9) .
C25A O9A C24 O9B 37.9(6) .
C25A O9A C24 C23 97.4(7) .
C25B O9B C24 O9A -40.6(8) .
C25B O9B C24 C23 -171.5(9) .
C26A O10 C26B C25B -13(2) .
C26A O10 C27 C28 175.8(7) .
C26B O10 C26A K1 -178(3) .
C26B O10 C26A C25A 123(4) .
C26B O10 C27 C28 -168.7(7) .
C27 O10 C26A K1 -135.2(6) .
C27 O10 C26A C25A 165.5(7) .
C27 O10 C26B C25B -156.2(10) .
C28 O11 C29 C30 -168.1(3) .
C29 O11 C28 C27 -177.9(4) .
C30 O12 C18 C17 2.0(5) .
C30 O12 C18 C19 -180.0(3) .
